data_8100905
loop_
_publ_author_name
'Mormann, Thomas J.'
'Jeitschko, Wolfgang'

_publ_section_title
;
Redetermination of the crystal structure of high-temperature modification 
of the mercury(II) hexaoxodivanadate(V), \b-HgV~2~O~6~
;
_journal_issue 1
_journal_name_full 'Zeitschrift f\"ur Kristallographie - New Crystal Structures'
_journal_page_first 3
_journal_page_last 4
_journal_volume 216
_journal_year 2001
_chemical_formula_structural 'Hg V2 O6'
_chemical_formula_sum 'Hg O6 V2'
_chemical_formula_weight 398.47
_space_group_IT_number 61
_symmetry_cell_setting orthorhombic
_symmetry_space_group_name_Hall '-P 2ac 2ab'
_symmetry_space_group_name_H-M 'P b c a'
_cell_angle_alpha 90.00
_cell_angle_beta 90.00
_cell_angle_gamma 90.00
_cell_formula_units_Z 4
_cell_length_a 14.4557(16)
_cell_length_b 5.8975(6)
_cell_length_c 4.9371(5)
_cell_measurement_temperature 293(2)
_cell_volume 420.90(8)
_diffrn_ambient_temperature 293(2)
_exptl_crystal_density_diffrn 6.288
_cod_original_formula_sum 'Hg V2 O6'
_cod_database_code 8100905

loop_
_symmetry_equiv_pos_as_xyz
'x, y, z'
'-x+1/2, -y, z+1/2'
'-x, y+1/2, -z+1/2'
'x+1/2, -y+1/2, -z'
'-x, -y, -z'
'x-1/2, y, -z-1/2'
'x, -y-1/2, z-1/2'
'-x-1/2, y-1/2, z'

loop_
_atom_site_label
_atom_site_type_symbol
_atom_site_fract_x
_atom_site_fract_y
_atom_site_fract_z
_atom_site_U_iso_or_equiv
_atom_site_adp_type
_atom_site_occupancy
_atom_site_symmetry_multiplicity
_atom_site_Wyckoff_symbol
_atom_site_calc_flag
_atom_site_refinement_flags
_atom_site_disorder_assembly
_atom_site_disorder_group
Hg Hg 0.0000 0.0000 0.0000 0.00810(8) Uani 1 4 a d S . .
V V 0.32864(5) 0.06280(11) 0.03432(12) 0.00551(13) Uani 1 8 c d S . .
O1 O 0.3928(2) 0.1759(5) 0.3327(6) 0.0078(5) Uiso 1 8 c d S . .
O2 O 0.0981(2) 0.3743(5) 0.9346(6) 0.0105(6) Uiso 1 8 c d S . .
O3 O 0.25369(19) 0.3980(5) 0.2139(5) 0.0077(5) Uiso 1 8 c d S . .

loop_
_atom_site_aniso_label
_atom_site_aniso_U_11
_atom_site_aniso_U_22
_atom_site_aniso_U_33
_atom_site_aniso_U_23
_atom_site_aniso_U_13
_atom_site_aniso_U_12
Hg 0.00615(11) 0.00872(11) 0.00942(11) -0.00084(7) 0.00169(8) 0.00212(6)
V 0.0049(2) 0.0061(2) 0.0055(2) 0.0003(2) 0.0000(3) -0.0005(3)

loop_
_geom_bond_atom_site_label_1
_geom_bond_atom_site_label_2
_geom_bond_distance
_geom_bond_site_symmetry_2
_geom_bond_publ_flag
Hg O1 2.039(3) 6_556 ?
Hg O1 2.039(3) 2_554 ?
Hg O2 2.644(3) 5_556 ?
Hg O2 2.644(3) 1_554 ?
Hg O2 2.677(3) 7_565 ?
Hg O2 2.677(3) 3_545 ?
Hg O1 2.958(3) 8_655 ?
Hg O1 2.958(3) 4_455 ?
Hg O2 3.218(3) 7_564 ?
Hg O2 3.218(3) 3_546 ?
Hg O3 3.762(3) 4_455 ?
Hg O3 3.762(3) 8_655 ?
V O2 1.612(3) 8_654 ?
V O3 1.774(3) 8_655 ?
V O1 1.864(3) . ?
V O3 1.931(3) 7_565 ?
V O1 2.056(3) 7_565 ?
V O3 2.422(3) . ?
V O3 3.362(3) 2_554 ?
V O2 3.416(3) 2_554 ?
V O3 3.533(3) 7_566 ?
V O1 3.636(3) 2_554 ?
V O1 3.647(3) 1_554 ?
V O3 3.746(3) 2_564 ?
O1 Hg 2.039(3) 2 ?
O1 V 2.056(3) 7_566 ?
O1 O3 2.471(4) . ?
O1 O1 2.6187(18) 7_565 ?
O1 O1 2.6187(18) 7_566 ?
O1 O2 2.654(4) 8_654 ?
O1 O2 2.703(4) 2_564 ?
O1 O3 2.741(4) 8_655 ?
O1 O3 2.789(4) 7_566 ?
O1 Hg 2.958(3) 4 ?
O1 O2 3.262(4) 4_556 ?
O1 O2 3.286(4) 2_554 ?
O1 O2 3.391(4) 6_657 ?
O1 O2 3.466(4) 8_655 ?
O1 V 3.636(3) 2 ?
O1 V 3.647(3) 1_556 ?
O1 O3 3.684(4) 7_565 ?
O1 O3 3.787(4) 2_565 ?
O1 O1 4.079(6) 5_656 ?
O1 Hg 4.112(3) 4_556 ?
O1 V 4.198(3) 8_665 ?
O1 O2 4.300(4) 7_565 ?
O1 V 4.333(3) 7_565 ?
O1 O1 4.355(4) 3_655 ?
O2 V 1.612(3) 8_666 ?
O2 O3 2.641(4) 1_556 ?
O2 Hg 2.644(3) 1_556 ?
O2 O1 2.654(4) 8_666 ?
O2 Hg 2.677(3) 3 ?
O2 O1 2.703(4) 2_565 ?
O2 O3 2.753(4) 2_565 ?
O2 O2 2.871(3) 7_565 ?
O2 O2 2.871(3) 7_566 ?
O2 O3 2.970(4) 7_566 ?
O2 Hg 3.218(3) 3_556 ?
O2 O1 3.262(4) 4_456 ?
O2 O2 3.266(6) 5_567 ?
O2 O1 3.286(4) 2 ?
O2 O1 3.391(4) 6_557 ?
O2 V 3.416(3) 2 ?
O2 O1 3.466(4) 8_665 ?
O2 O3 3.792(4) 8_656 ?
O2 V 3.837(3) 1_556 ?
O2 V 3.892(3) 7_566 ?
O2 V 3.917(3) 4_456 ?
O2 Hg 3.967(3) 1_566 ?
O2 O3 4.004(4) 8_666 ?
O2 V 4.006(3) 2_565 ?
O2 V 4.066(3) 2_556 ?
O3 V 1.774(3) 8_665 ?
O3 V 1.931(3) 7_566 ?
O3 O2 2.641(4) 1_554 ?
O3 O1 2.741(4) 8_665 ?
O3 O3 2.748(3) 2_564 ?
O3 O3 2.748(3) 2_565 ?
O3 O2 2.753(4) 2_564 ?
O3 O1 2.789(4) 7_565 ?
O3 O3 2.9507(4) 8_655 ?
O3 O3 2.9507(4) 8_665 ?
O3 O2 2.970(4) 7_565 ?
O3 O3 3.024(3) 7_565 ?
O3 O3 3.024(3) 7_566 ?
O3 V 3.362(3) 2 ?
O3 V 3.533(3) 7_565 ?
O3 O1 3.684(4) 7_566 ?
O3 V 3.746(3) 2_565 ?
O3 Hg 3.762(3) 4 ?
O3 O1 3.787(4) 2_564 ?
O3 O2 3.792(4) 8_664 ?
O3 Hg 3.976(3) 3 ?
O3 O2 4.004(4) 8_654 ?
O3 V 4.163(3) 1_565 ?
